data_7021545
loop_
_publ_author_name
'Wright, Phillip J.'
'Muzzioli, Sara'
'Skelton, Brian W.'
'Raiteri, Paolo'
'Lee, Jackson'
'Koutsantonis, George'
'Silvester, Debbie S.'
'Stagni, Stefano'
'Massi, Massimiliano'

_publ_section_title
;
 One-step assembly of Re(i) tricarbonyl 2-pyridyltetrazolato
 metallacalix[3]arene with aqua emission and reversible three-electron
 oxidation.
;
_journal_issue 23
_journal_name_full 'Dalton transactions (Cambridge, England : 2003)'
_journal_page_first 8188
_journal_page_last 8191
_journal_paper_doi 10.1039/c3dt50988e
_journal_volume 42
_journal_year 2013
_chemical_formula_moiety 'C27 H12 N15 O9 Re3, 2(C H2 Cl2)'
_chemical_formula_sum 'C29 H16 Cl4 N15 O9 Re3'
_chemical_formula_weight 1418.97
_chemical_name_systematic
;
?
;
_space_group_IT_number 14
_symmetry_cell_setting monoclinic
_symmetry_space_group_name_Hall '-P 2yn'
_symmetry_space_group_name_H-M 'P 1 21/n 1'
_atom_sites_solution_hydrogens geom
_atom_sites_solution_primary direct
_atom_sites_solution_secondary difmap
_audit_creation_date 2012-11-01T11:34:57-00:00
_audit_creation_method 'WinGX routine CIF_UPDATE'
_cell_angle_alpha 90
_cell_angle_beta 91.082(2)
_cell_angle_gamma 90
_cell_formula_units_Z 4
_cell_length_a 10.2409(2)
_cell_length_b 24.9665(5)
_cell_length_c 17.3333(3)
_cell_measurement_reflns_used 19188
_cell_measurement_temperature 180(2)
_cell_measurement_theta_max 31.5981
_cell_measurement_theta_min 2.8385
_cell_volume 4430.98(15)
_computing_cell_refinement
;
CrysAlisPro, Oxford Diffraction Ltd.,
Version 1.171.33.52 (release 06-11-2009 CrysAlis171 .NET)
(compiled Nov 6 2009,16:24:50)
;
_computing_data_collection
;
CrysAlisPro, Oxford Diffraction Ltd.,
Version 1.171.33.52 (release 06-11-2009 CrysAlis171 .NET)
(compiled Nov 6 2009,16:24:50)
;
_computing_data_reduction
;
CrysAlisPro, Oxford Diffraction Ltd.,
Version 1.171.33.52 (release 06-11-2009 CrysAlis171 .NET)
(compiled Nov 6 2009,16:24:50)
;
_computing_molecular_graphics 'OrtepII (Johnson, C. K. (1976)'
_computing_publication_material 'WinGX Farrugia, L. J. (1999)'
_computing_structure_refinement 'SHELXL-97 (Sheldrick, 2008)'
_diffrn_ambient_temperature 180(2)
_diffrn_detector_area_resol_mean 16.0009
_diffrn_measured_fraction_theta_full 0.999
_diffrn_measured_fraction_theta_max 0.999
_diffrn_measurement_device_type 'Oxford Diffraction Xcalibur diffractometer'
_diffrn_measurement_method '\w scans'
_diffrn_orient_matrix_UB_11 -0.0188175
_diffrn_orient_matrix_UB_12 -0.0188316
_diffrn_orient_matrix_UB_13 -0.0287551
_diffrn_orient_matrix_UB_21 -0.0069899
_diffrn_orient_matrix_UB_22 -0.0198895
_diffrn_orient_matrix_UB_23 0.0288266
_diffrn_orient_matrix_UB_31 -0.0663438
_diffrn_orient_matrix_UB_32 0.0074375
_diffrn_orient_matrix_UB_33 0.0043198
_diffrn_radiation_monochromator graphite
_diffrn_radiation_type MoK\a
_diffrn_radiation_wavelength 0.71073
_diffrn_reflns_av_R_equivalents 0.0733
_diffrn_reflns_av_unetI/netI 0.0401
_diffrn_reflns_limit_h_max 13
_diffrn_reflns_limit_h_min -13
_diffrn_reflns_limit_k_max 32
_diffrn_reflns_limit_k_min -32
_diffrn_reflns_limit_l_max 22
_diffrn_reflns_limit_l_min -22
_diffrn_reflns_number 83582
_diffrn_reflns_theta_full 28
_diffrn_reflns_theta_max 28
_diffrn_reflns_theta_min 2.84
_exptl_absorpt_coefficient_mu 8.48
_exptl_absorpt_correction_T_max 0.784
_exptl_absorpt_correction_T_min 0.261
_exptl_absorpt_correction_type analytical
_exptl_absorpt_process_details
;
CrysAlisPro, Agilent Technologies,
Analytical numeric absorption correction using a multifaceted crystal
model based on expressions derived by R.C. Clark & J.S.
(Clark, R. C. & Reid, J. S. (1995). Acta Cryst. A51, 887-897)
;
_exptl_crystal_colour colourless
_exptl_crystal_density_diffrn 2.127
_exptl_crystal_density_method 'not measured'
_exptl_crystal_description needle
_exptl_crystal_F_000 2640
_exptl_crystal_size_max 0.35
_exptl_crystal_size_mid 0.03
_exptl_crystal_size_min 0.03
_refine_diff_density_max 4.094
_refine_diff_density_min -1.964
_refine_diff_density_rms 0.266
_refine_ls_extinction_method none
_refine_ls_goodness_of_fit_ref 1.32
_refine_ls_hydrogen_treatment constr
_refine_ls_matrix_type full
_refine_ls_number_parameters 569
_refine_ls_number_reflns 10698
_refine_ls_number_restraints 60
_refine_ls_restrained_S_all 1.32
_refine_ls_R_factor_all 0.0839
_refine_ls_R_factor_gt 0.0801
_refine_ls_shift/su_max 0.046
_refine_ls_shift/su_mean 0.001
_refine_ls_structure_factor_coef Fsqd
_refine_ls_weighting_details 'calc w=1/[\s^2^(Fo^2^)+(0.0390P)^2^+107.8012P] where P=(Fo^2^+2Fc^2^)/3'
_refine_ls_weighting_scheme calc
_refine_ls_wR_factor_gt 0.1642
_refine_ls_wR_factor_ref 0.1659
_reflns_number_gt 10227
_reflns_number_total 10698
_reflns_threshold_expression I>2\s(I)
_cod_data_source_file c3dt50988e.txt
_cod_data_source_block mxm75
_cod_database_code 7021545

loop_
_symmetry_equiv_pos_as_xyz
'x, y, z'
'-x+1/2, y+1/2, -z+1/2'
'-x, -y, -z'
'x-1/2, -y-1/2, z-1/2'

loop_
_atom_site_label
_atom_site_type_symbol
_atom_site_fract_x
_atom_site_fract_y
_atom_site_fract_z
_atom_site_U_iso_or_equiv
_atom_site_adp_type
_atom_site_occupancy
_atom_site_symmetry_multiplicity
_atom_site_calc_flag
_atom_site_refinement_flags
Re1 Re 0.41234(4) 0.21980(2) 0.56514(3) 0.02544(12) Uani 1 1 d .
Re2 Re 0.87137(5) 0.15765(2) 0.34464(3) 0.02730(13) Uani 1 1 d .
Re3 Re 0.92138(5) 0.11264(2) 0.69957(3) 0.02763(13) Uani 1 1 d .
C11 C 0.4891(12) 0.2853(5) 0.6015(8) 0.031(3) Uani 1 1 d .
O11 O 0.5357(11) 0.3238(5) 0.6242(7) 0.057(3) Uani 1 1 d .
C12 C 0.2985(11) 0.2198(5) 0.6495(8) 0.027(3) Uani 1 1 d .
O12 O 0.2268(9) 0.2204(4) 0.7018(6) 0.039(2) Uani 1 1 d .
C13 C 0.2865(13) 0.2616(5) 0.5035(8) 0.033(3) Uani 1 1 d .
O13 O 0.2144(12) 0.2848(5) 0.4684(9) 0.066(4) Uani 1 1 d .
C21 C 0.8309(13) 0.0835(5) 0.3546(8) 0.033(3) Uani 1 1 d .
O21 O 0.8054(11) 0.0391(4) 0.3604(6) 0.047(3) Uani 1 1 d .
C22 C 0.7958(13) 0.1541(5) 0.2433(9) 0.036(3) Uani 1 1 d .
O22 O 0.7477(10) 0.1508(4) 0.1824(6) 0.044(2) Uani 1 1 d .
C23 C 1.0401(14) 0.1384(5) 0.3055(8) 0.035(3) Uani 1 1 d .
O23 O 1.1406(9) 0.1284(5) 0.2826(6) 0.049(3) Uani 1 1 d .
C31 C 0.9096(12) 0.0370(6) 0.6793(8) 0.035(3) Uani 1 1 d .
O31 O 0.9027(11) -0.0073(5) 0.6685(8) 0.057(3) Uani 1 1 d .
C32 C 1.1055(14) 0.1014(6) 0.7189(9) 0.037(3) Uani 1 1 d .
O32 O 1.2148(10) 0.0932(5) 0.7268(9) 0.065(4) Uani 1 1 d .
C33 C 0.8861(17) 0.0989(7) 0.8044(10) 0.049(4) Uani 1 1 d .
O33 O 0.8652(16) 0.0909(6) 0.8688(8) 0.082(5) Uani 1 1 d .
N11 N 0.6097(9) 0.2639(4) 0.4491(6) 0.030(2) Uani 1 1 d .
N12 N 0.5513(9) 0.2183(4) 0.4713(6) 0.025(2) Uani 1 1 d .
N13 N 0.6033(9) 0.1756(4) 0.4407(6) 0.027(2) Uani 1 1 d .
N14 N 0.7016(9) 0.1933(4) 0.3975(6) 0.027(2) Uani 1 1 d .
C15 C 0.7044(11) 0.2466(5) 0.4038(7) 0.025(2) Uani 1 1 d .
C151 C 0.8121(12) 0.2766(5) 0.3699(7) 0.027(2) Uani 1 1 d U
N152 N 0.9037(10) 0.2453(5) 0.3418(6) 0.033(2) Uani 1 1 d .
C153 C 1.0124(13) 0.2694(6) 0.3141(8) 0.039(3) Uani 1 1 d .
H153 H 1.0779 0.2482 0.2909 0.047 Uiso 1 1 calc R
C154 C 1.0293(16) 0.3239(7) 0.3189(9) 0.048(4) Uani 1 1 d .
H154 H 1.1069 0.3399 0.3005 0.057 Uiso 1 1 calc R
C155 C 0.9346(18) 0.3552(7) 0.3502(10) 0.054(4) Uani 1 1 d .
H155 H 0.9455 0.3929 0.3529 0.064 Uiso 1 1 calc R
C156 C 0.8225(16) 0.3316(6) 0.3779(8) 0.041(3) Uani 1 1 d .
H156 H 0.7559 0.3522 0.4012 0.049 Uiso 1 1 calc R
N21 N 0.9413(10) 0.2097(4) 0.5037(7) 0.031(2) Uani 1 1 d .
N22 N 0.9338(10) 0.1631(4) 0.4651(6) 0.030(2) Uani 1 1 d .
N23 N 0.9366(10) 0.1218(4) 0.5135(6) 0.028(2) Uani 1 1 d .
N24 N 0.9446(9) 0.1423(5) 0.5845(7) 0.032(2) Uani 1 1 d .
C25 C 0.9466(11) 0.1953(5) 0.5773(7) 0.029(3) Uani 1 1 d .
C251 C 0.9432(12) 0.2292(5) 0.6445(8) 0.032(3) Uani 1 1 d .
N252 N 0.9311(10) 0.1999(5) 0.7107(7) 0.034(2) Uani 1 1 d .
C253 C 0.9184(13) 0.2279(6) 0.7775(9) 0.040(3) Uani 1 1 d .
H253 H 0.9097 0.2086 0.8244 0.048 Uiso 1 1 calc R
C254 C 0.9175(16) 0.2829(7) 0.7799(9) 0.048(4) Uani 1 1 d .
H254 H 0.9104 0.3011 0.8277 0.057 Uiso 1 1 calc R
C255 C 0.9272(17) 0.3113(6) 0.7117(10) 0.049(4) Uani 1 1 d U
H255 H 0.9231 0.3493 0.7116 0.059 Uiso 1 1 calc R
C256 C 0.9429(15) 0.2832(6) 0.6435(9) 0.045(4) Uani 1 1 d .
H256 H 0.9535 0.3018 0.5962 0.054 Uiso 1 1 calc R
N31 N 0.6405(9) 0.0872(4) 0.6329(6) 0.028(2) Uani 1 1 d .
N32 N 0.7173(9) 0.1260(4) 0.6636(6) 0.028(2) Uani 1 1 d .
N33 N 0.6678(9) 0.1736(4) 0.6544(6) 0.029(2) Uani 1 1 d .
N34 N 0.5541(9) 0.1671(4) 0.6171(6) 0.026(2) Uani 1 1 d .
C35 C 0.5408(11) 0.1150(5) 0.6037(7) 0.028(2) Uani 1 1 d .
C351 C 0.4277(11) 0.0967(5) 0.5587(7) 0.028(3) Uani 1 1 d .
N352 N 0.3542(9) 0.1383(4) 0.5307(6) 0.028(2) Uani 1 1 d .
C353 C 0.2474(12) 0.1255(5) 0.4877(8) 0.033(3) Uani 1 1 d .
H353 H 0.195 0.1537 0.4671 0.04 Uiso 1 1 calc R
C354 C 0.2114(12) 0.0736(6) 0.4724(8) 0.039(3) Uani 1 1 d .
H354 H 0.1363 0.0663 0.4411 0.047 Uiso 1 1 calc R
C355 C 0.2848(13) 0.0322(5) 0.5027(9) 0.039(3) Uani 1 1 d .
H355 H 0.2596 -0.004 0.4938 0.047 Uiso 1 1 calc R
C356 C 0.3948(13) 0.0439(6) 0.5458(8) 0.034(3) Uani 1 1 d .
H356 H 0.4477 0.0159 0.5665 0.041 Uiso 1 1 calc R
Cl11 Cl 0.4798(5) 0.0757(2) 0.3361(4) 0.0833(17) Uani 1 1 d .
Cl12 Cl 0.489(2) 0.0006(7) 0.2163(11) 0.322(13) Uani 1 1 d .
C10 C 0.412(3) 0.0342(11) 0.2817(16) 0.103(8) Uani 1 1 d U
H10A H 0.3402 0.0535 0.2545 0.124 Uiso 1 1 calc R
H10B H 0.37 0.0075 0.3154 0.124 Uiso 1 1 calc R
Cl21 Cl 0.878(4) 0.4156(16) 0.561(2) 0.269(16) Uani 0.5 1 d PDU
Cl22 Cl 0.609(5) 0.434(4) 0.556(6) 0.64(6) Uani 0.5 1 d PDU
C20 C 0.755(8) 0.451(8) 0.511(10) 0.54(16) Uani 0.5 1 d PDU
H20A H 0.7704 0.4899 0.5146 0.642 Uiso 0.5 1 calc PR
H20B H 0.7516 0.4404 0.456 0.642 Uiso 0.5 1 calc PR
Cl31 Cl 0.100(2) 0.9746(8) 0.8444(12) 0.153(7) Uani 0.5 1 d PDU
Cl32 Cl 0.300(5) 0.953(3) 0.955(3) 0.46(4) Uani 0.5 1 d PDU
C30 C 0.211(7) 1.0043(19) 0.908(4) 0.18(3) Uani 0.5 1 d PDU
H30A H 0.1644 1.0261 0.9468 0.211 Uiso 0.5 1 calc PR
H30B H 0.2712 1.0281 0.8802 0.211 Uiso 0.5 1 calc PR

loop_
_atom_site_aniso_label
_atom_site_aniso_U_11
_atom_site_aniso_U_22
_atom_site_aniso_U_33
_atom_site_aniso_U_23
_atom_site_aniso_U_13
_atom_site_aniso_U_12
Re1 0.0154(2) 0.0297(3) 0.0312(3) -0.00381(19) 0.00036(17) 0.00210(17)
Re2 0.0208(2) 0.0347(3) 0.0266(3) 0.00132(19) 0.00367(17) 0.00146(18)
Re3 0.0208(2) 0.0338(3) 0.0280(3) -0.0009(2) -0.00605(18) 0.00315(18)
C11 0.028(6) 0.031(7) 0.035(7) -0.006(5) 0.007(5) -0.002(5)
O11 0.051(7) 0.052(7) 0.068(8) -0.023(6) 0.018(6) -0.016(5)
C12 0.017(5) 0.029(6) 0.035(7) -0.003(5) -0.008(5) 0.001(4)
O12 0.025(4) 0.050(6) 0.043(6) -0.003(5) 0.006(4) -0.002(4)
C13 0.038(7) 0.035(7) 0.026(6) -0.002(5) 0.002(5) 0.005(6)
O13 0.047(7) 0.058(8) 0.092(10) 0.017(7) -0.018(7) 0.013(6)
C21 0.032(6) 0.024(6) 0.044(8) -0.001(5) 0.005(6) 0.006(5)
O21 0.059(7) 0.050(7) 0.033(6) 0.001(5) 0.015(5) 0.007(5)
C22 0.032(7) 0.029(7) 0.048(9) 0.000(6) 0.015(6) -0.002(5)
O22 0.045(6) 0.052(6) 0.035(6) -0.013(5) -0.006(5) -0.002(5)
C23 0.040(7) 0.033(7) 0.031(7) 0.012(5) -0.008(6) -0.003(6)
O23 0.027(5) 0.075(8) 0.047(6) 0.006(6) 0.014(4) 0.008(5)
C31 0.020(6) 0.046(8) 0.039(8) -0.001(6) -0.009(5) 0.007(5)
O31 0.051(7) 0.039(6) 0.081(9) -0.013(6) -0.015(6) 0.001(5)
C32 0.039(7) 0.033(7) 0.040(8) -0.001(6) -0.007(6) 0.002(6)
O32 0.026(5) 0.058(7) 0.110(11) -0.006(7) -0.025(6) 0.009(5)
C33 0.051(9) 0.050(9) 0.047(10) 0.000(7) -0.005(7) 0.011(7)
O33 0.106(12) 0.095(11) 0.046(8) 0.018(7) 0.014(8) 0.020(9)
N11 0.020(5) 0.034(6) 0.035(6) 0.000(5) 0.001(4) 0.000(4)
N12 0.019(4) 0.024(5) 0.030(5) 0.000(4) -0.002(4) 0.002(4)
N13 0.020(5) 0.036(6) 0.024(5) -0.003(4) 0.001(4) -0.003(4)
N14 0.020(5) 0.043(6) 0.017(5) -0.006(4) 0.002(4) -0.006(4)
C15 0.027(6) 0.024(6) 0.024(6) 0.002(4) -0.001(5) -0.001(4)
C151 0.029(5) 0.036(5) 0.016(4) 0.009(4) 0.012(4) -0.005(4)
N152 0.026(5) 0.056(7) 0.017(5) 0.008(5) 0.006(4) -0.005(5)
C153 0.031(7) 0.053(9) 0.035(8) 0.000(6) 0.012(6) -0.008(6)
C154 0.047(9) 0.059(10) 0.037(8) -0.005(7) 0.008(7) -0.027(8)
C155 0.069(11) 0.053(10) 0.040(9) 0.011(7) 0.008(8) -0.012(8)
C156 0.054(9) 0.035(7) 0.035(8) 0.007(6) 0.013(7) -0.005(6)
N21 0.021(5) 0.037(6) 0.035(6) 0.002(5) -0.002(4) -0.001(4)
N22 0.021(5) 0.037(6) 0.031(6) 0.000(4) 0.008(4) -0.001(4)
N23 0.022(5) 0.034(6) 0.027(5) -0.002(4) -0.001(4) 0.001(4)
N24 0.014(4) 0.041(6) 0.042(7) 0.000(5) -0.001(4) 0.005(4)
C25 0.018(5) 0.039(7) 0.030(7) -0.005(5) -0.010(5) -0.001(5)
C251 0.027(6) 0.036(7) 0.034(7) -0.006(5) -0.007(5) 0.000(5)
N252 0.019(5) 0.048(7) 0.035(6) -0.001(5) -0.007(4) 0.003(4)
C253 0.032(7) 0.053(9) 0.034(8) -0.012(6) -0.010(6) 0.006(6)
C254 0.050(9) 0.054(10) 0.038(9) -0.019(7) -0.013(7) 0.004(7)
C255 0.064(9) 0.017(6) 0.066(10) -0.007(6) -0.013(8) 0.006(6)
C256 0.047(8) 0.043(8) 0.044(9) -0.003(7) -0.013(7) 0.001(7)
N31 0.021(5) 0.032(6) 0.030(6) 0.002(4) -0.003(4) 0.003(4)
N32 0.019(5) 0.038(6) 0.026(5) 0.003(4) -0.003(4) 0.002(4)
N33 0.014(4) 0.032(6) 0.040(6) -0.003(5) 0.003(4) 0.004(4)
N34 0.019(4) 0.034(6) 0.025(5) 0.002(4) 0.000(4) 0.001(4)
C35 0.019(5) 0.036(7) 0.028(6) 0.000(5) 0.002(5) 0.001(5)
C351 0.017(5) 0.046(7) 0.022(6) 0.001(5) 0.007(4) -0.001(5)
N352 0.015(4) 0.035(6) 0.035(6) 0.001(4) -0.007(4) 0.003(4)
C353 0.020(5) 0.037(7) 0.043(8) -0.005(6) -0.003(5) 0.005(5)
C354 0.021(6) 0.056(9) 0.039(8) -0.016(7) -0.001(5) -0.002(6)
C355 0.032(7) 0.026(7) 0.059(10) -0.006(6) 0.000(6) -0.008(5)
C356 0.029(6) 0.038(7) 0.036(7) -0.001(6) -0.004(5) 0.003(5)
Cl11 0.065(3) 0.083(4) 0.101(4) 0.037(3) 0.000(3) 0.005(3)
Cl12 0.50(3) 0.202(14) 0.274(19) -0.046(13) 0.25(2) 0.048(17)
C10 0.124(16) 0.089(14) 0.096(15) 0.024(12) 0.006(13) 0.026(13)
Cl21 0.32(2) 0.24(2) 0.24(2) -0.004(17) -0.020(18) 0.010(18)
Cl22 0.65(7) 0.63(7) 0.65(7) 0.01(2) 0.02(2) 0.00(2)
C20 0.53(16) 0.53(16) 0.54(16) -0.01(2) 0.01(2) 0.00(2)
Cl31 0.216(16) 0.118(11) 0.126(12) 0.011(10) 0.019(12) 0.063(11)
Cl32 0.48(4) 0.47(4) 0.45(4) -0.01(2) 0.04(2) -0.02(2)
C30 0.17(4) 0.18(4) 0.18(4) 0.02(2) 0.02(2) 0.01(2)

loop_
_atom_type_symbol
_atom_type_description
_atom_type_scat_dispersion_real
_atom_type_scat_dispersion_imag
_atom_type_scat_source
C C 0.0033 0.0016 'International Tables Vol C Tables 4.2.6.8 and 6.1.1.4'
H H 0 0 'International Tables Vol C Tables 4.2.6.8 and 6.1.1.4'
N N 0.0061 0.0033 'International Tables Vol C Tables 4.2.6.8 and 6.1.1.4'
O O 0.0106 0.006 'International Tables Vol C Tables 4.2.6.8 and 6.1.1.4'
Re Re -1.0185 7.231 'International Tables Vol C Tables 4.2.6.8 and 6.1.1.4'
Cl Cl 0.1484 0.1585 'International Tables Vol C Tables 4.2.6.8 and 6.1.1.4'

loop_
_exptl_crystal_face_index_h
_exptl_crystal_face_index_k
_exptl_crystal_face_index_l
_exptl_crystal_face_perp_dist
0 1 0 0.0209
0 -1 0 0.0127
0 0 1 0.0155
0 0 -1 0.0169
-1 0 0 0.1635
1 0 0 0.1826
0 1 1 0.019
0 -1 -1 0.0161
0 -1 1 0.0139
0 1 -1 0.0233

loop_
_geom_angle_atom_site_label_1
_geom_angle_atom_site_label_2
_geom_angle_atom_site_label_3
_geom_angle
C12 Re1 C11 90.0(5)
C12 Re1 C13 90.7(5)
C11 Re1 C13 89.2(6)
C12 Re1 N34 95.6(4)
C11 Re1 N34 96.6(5)
C13 Re1 N34 171.4(5)
C12 Re1 N12 177.3(4)
C11 Re1 N12 89.4(5)
C13 Re1 N12 92.0(5)
N34 Re1 N12 81.8(4)
C12 Re1 N352 92.4(5)
C11 Re1 N352 170.5(5)
C13 Re1 N352 100.0(5)
N34 Re1 N352 74.0(4)
N12 Re1 N352 87.6(4)
C21 Re2 C22 87.3(6)
C21 Re2 C23 89.3(6)
C22 Re2 C23 90.9(5)
C21 Re2 N14 100.5(5)
C22 Re2 N14 95.4(5)
C23 Re2 N14 168.6(5)
C21 Re2 N22 92.0(5)
C22 Re2 N22 173.1(5)
C23 Re2 N22 95.9(5)
N14 Re2 N22 78.0(4)
C21 Re2 N152 174.3(5)
C22 Re2 N152 94.8(5)
C23 Re2 N152 95.9(5)
N14 Re2 N152 74.1(4)
N22 Re2 N152 85.3(4)
C33 Re3 C31 89.1(7)
C33 Re3 C32 90.6(7)
C31 Re3 C32 86.9(5)
C33 Re3 N24 169.4(6)
C31 Re3 N24 100.2(5)
C32 Re3 N24 95.0(5)
C33 Re3 N252 96.1(6)
C31 Re3 N252 174.5(5)
C32 Re3 N252 95.0(5)
N24 Re3 N252 74.5(4)
C33 Re3 N32 95.9(6)
C31 Re3 N32 92.4(5)
C32 Re3 N32 173.5(5)
N24 Re3 N32 78.8(4)
N252 Re3 N32 85.1(4)
O11 C11 Re1 178.8(14)
O12 C12 Re1 179.2(12)
O13 C13 Re1 179.2(14)
O21 C21 Re2 179.4(13)
O22 C22 Re2 178.1(12)
O23 C23 Re2 178.1(13)
O31 C31 Re3 179.1(14)
O32 C32 Re3 176.4(14)
O33 C33 Re3 179.3(19)
C15 N11 N12 103.2(10)
N13 N12 N11 112.7(10)
N13 N12 Re1 126.3(8)
N11 N12 Re1 119.9(8)
N12 N13 N14 105.9(10)
C15 N14 N13 107.3(10)
C15 N14 Re2 115.2(8)
N13 N14 Re2 135.8(8)
N11 C15 N14 110.8(10)
N11 C15 C151 129.4(11)
N14 C15 C151 119.4(11)
N152 C151 C156 124.8(12)
N152 C151 C15 113.1(11)
C156 C151 C15 121.5(11)
C151 N152 C153 117.3(12)
C151 N152 Re2 118.0(8)
C153 N152 Re2 124.7(10)
N152 C153 C154 121.3(14)
N152 C153 H153 119.4
C154 C153 H153 119.4
C155 C154 C153 120.1(14)
C155 C154 H154 120
C153 C154 H154 120
C154 C155 C156 119.6(16)
C154 C155 H155 120.2
C156 C155 H155 120.2
C155 C156 C151 116.7(14)
C155 C156 H156 121.6
C151 C156 H156 121.6
C25 N21 N22 104.2(11)
N23 N22 N21 110.9(10)
N23 N22 Re2 124.1(8)
N21 N22 Re2 123.0(8)
N22 N23 N24 106.6(10)
C25 N24 N23 107.1(11)
C25 N24 Re3 115.8(9)
N23 N24 Re3 136.0(9)
N21 C25 N24 111.2(11)
N21 C25 C251 128.2(13)
N24 C25 C251 120.4(12)
C256 C251 N252 123.0(13)
C256 C251 C25 125.2(14)
N252 C251 C25 111.7(12)
C253 N252 C251 116.9(13)
C253 N252 Re3 125.5(10)
C251 N252 Re3 117.5(9)
N252 C253 C254 122.6(15)
N252 C253 H253 118.7
C254 C253 H253 118.7
C253 C254 C255 119.1(14)
C253 C254 H254 120.5
C255 C254 H254 120.5
C254 C255 C256 118.6(14)
C254 C255 H255 120.7
C256 C255 H255 120.7
C251 C256 C255 119.7(15)
C251 C256 H256 120.1
C255 C256 H256 120.1
C35 N31 N32 102.3(10)
N33 N32 N31 112.6(9)
N33 N32 Re3 122.7(8)
N31 N32 Re3 123.2(8)
N32 N33 N34 106.5(10)
C35 N34 N33 106.8(10)
C35 N34 Re1 117.5(8)
N33 N34 Re1 135.1(8)
N31 C35 N34 111.7(11)
N31 C35 C351 129.7(12)
N34 C35 C351 118.5(11)
N352 C351 C356 122.5(11)
N352 C351 C35 112.3(11)
C356 C351 C35 125.2(12)
C353 N352 C351 116.8(11)
C353 N352 Re1 125.5(9)
C351 N352 Re1 117.5(8)
N352 C353 C354 122.8(12)
N352 C353 H353 118.6
C354 C353 H353 118.6
C353 C354 C355 119.5(12)
C353 C354 H354 120.2
C355 C354 H354 120.2
C356 C355 C354 119.0(13)
C356 C355 H355 120.5
C354 C355 H355 120.5
C355 C356 C351 119.2(13)
C355 C356 H356 120.4
C351 C356 H356 120.4
Cl11 C10 Cl12 123(2)
Cl11 C10 H10A 106.6
Cl12 C10 H10A 106.6
Cl11 C10 H10B 106.6
Cl12 C10 H10B 106.6
H10A C10 H10B 106.5
Cl22 C20 Cl21 106.0(17)
Cl22 C20 H20A 110.5
Cl21 C20 H20A 110.5
Cl22 C20 H20B 110.5
Cl21 C20 H20B 110.6
H20A C20 H20B 108.7
Cl31 C30 Cl32 107.8(17)
Cl31 C30 H30A 110.2
Cl32 C30 H30A 110.2
Cl31 C30 H30B 110.1
Cl32 C30 H30B 110.1
H30A C30 H30B 108.5

loop_
_geom_bond_atom_site_label_1
_geom_bond_atom_site_label_2
_geom_bond_distance
Re1 C12 1.887(13)
Re1 C11 1.915(13)
Re1 C13 1.959(13)
Re1 N34 2.145(10)
Re1 N12 2.181(10)
Re1 N352 2.199(11)
Re2 C21 1.905(13)
Re2 C22 1.908(16)
Re2 C23 1.929(15)
Re2 N14 2.171(10)
Re2 N22 2.176(11)
Re2 N152 2.213(12)
Re3 C33 1.890(18)
Re3 C31 1.924(15)
Re3 C32 1.930(14)
Re3 N24 2.145(12)
Re3 N252 2.190(12)
Re3 N32 2.195(10)
C11 O11 1.140(16)
C12 O12 1.177(15)
C13 O13 1.111(17)
C21 O21 1.143(16)
C22 O22 1.159(18)
C23 O23 1.138(17)
C31 O31 1.124(17)
C32 O32 1.143(17)
C33 O33 1.16(2)
N11 C15 1.331(15)
N11 N12 1.345(14)
N12 N13 1.308(14)
N13 N14 1.340(13)
N14 C15 1.337(16)
C15 C151 1.464(15)
C151 N152 1.321(16)
C151 C156 1.385(19)
N152 C153 1.361(16)
C153 C154 1.37(2)
C153 H153 0.95
C154 C155 1.36(2)
C154 H154 0.95
C155 C156 1.38(2)
C155 H155 0.95
C156 H156 0.95
N21 C25 1.324(17)
N21 N22 1.345(15)
N22 N23 1.328(15)
N23 N24 1.335(15)
N24 C25 1.329(17)
C25 C251 1.441(18)
C251 C256 1.35(2)
C251 N252 1.368(18)
N252 C253 1.361(18)
C253 C254 1.37(2)
C253 H253 0.95
C254 C255 1.38(2)
C254 H254 0.95
C255 C256 1.39(2)
C255 H255 0.95
C256 H256 0.95
N31 C35 1.326(15)
N31 N32 1.351(14)
N32 N33 1.299(14)
N33 N34 1.331(13)
N34 C35 1.328(16)
C35 C351 1.457(17)
C351 N352 1.367(16)
C351 C356 1.378(19)
N352 C353 1.350(15)
C353 C354 1.373(19)
C353 H353 0.95
C354 C355 1.38(2)
C354 H354 0.95
C355 C356 1.372(18)
C355 H355 0.95
C356 H356 0.95
Cl11 C10 1.55(3)
Cl12 C10 1.63(3)
C10 H10A 0.99
C10 H10B 0.99
Cl21 C20 1.75(2)
Cl22 C20 1.75(2)
C20 H20A 0.99
C20 H20B 0.99
Cl31 C30 1.74(2)
Cl32 C30 1.76(2)
C30 H30A 0.99
C30 H30B 0.99
